data_7202477
loop_
_publ_author_name
'Palimkar, Sanjay S.'
'Lahoti, Rajgopal J.'
'Srinivasan, Kumar V.'

_publ_section_title
;
 A novel one-pot three-component synthesis of 2,4-disubstituted-3
 H-benzo[ b][1,4]diazepines in water 
;
_journal_issue 2
_journal_name_full 'Green Chemistry'
_journal_page_first 146
_journal_paper_doi 10.1039/b610523h
_journal_volume 9
_journal_year 2007
_chemical_formula_moiety 'C22 H18 N2'
_chemical_formula_sum 'C22 H18 N2'
_chemical_formula_weight 310.38
_chemical_melting_point 434.15
_chemical_name_systematic
;
2-phenyl-4-p-toluoyl-3H-benzo-[b]-1,5-diazepine-4-
(4-methyl phenyl-3H-benzo-[b]-1,5-diazepine
;
_space_group_IT_number 14
_symmetry_cell_setting monoclinic
_symmetry_space_group_name_Hall '-P 2yn'
_symmetry_space_group_name_H-M 'P 1 21/n 1'
_atom_sites_solution_hydrogens geom
_atom_sites_solution_primary direct
_atom_sites_solution_secondary difmap
_audit_creation_method SHELXL-97
_cell_angle_alpha 90.00
_cell_angle_beta 113.400(2)
_cell_angle_gamma 90.00
_cell_formula_units_Z 8
_cell_length_a 17.3650(17)
_cell_length_b 9.9287(10)
_cell_length_c 20.981(2)
_cell_measurement_reflns_used 1698
_cell_measurement_temperature 297(2)
_cell_measurement_theta_max 17.55
_cell_measurement_theta_min 2.55
_cell_volume 3319.9(6)
_computing_cell_refinement 'BRUKER SAINT'
_computing_data_collection 'BRUKER SMART'
_computing_data_reduction 'BRUKER SAINT'
_computing_molecular_graphics 'SHELXTL, Ortep32'
_computing_publication_material 'SHELXTL, Platon'
_computing_structure_refinement 'SHELXL-97 (Sheldrick, 1997)'
_computing_structure_solution 'SHELXS-97 (Sheldrick, 1990)'
_diffrn_ambient_temperature 298(2)
_diffrn_measured_fraction_theta_full 0.998
_diffrn_measured_fraction_theta_max 0.998
_diffrn_measurement_device 'Bruker Smart APEX'
_diffrn_measurement_device_type 'CCD Area Detector'
_diffrn_measurement_method 'Phi and Omega Scan'
_diffrn_radiation_monochromator graphite
_diffrn_radiation_source 'fine-focus sealed tube'
_diffrn_radiation_type MoK\a
_diffrn_radiation_wavelength 0.71073
_diffrn_reflns_av_R_equivalents 0.0691
_diffrn_reflns_av_sigmaI/netI 0.0716
_diffrn_reflns_limit_h_max 20
_diffrn_reflns_limit_h_min -20
_diffrn_reflns_limit_k_max 11
_diffrn_reflns_limit_k_min -11
_diffrn_reflns_limit_l_max 24
_diffrn_reflns_limit_l_min -24
_diffrn_reflns_number 23493
_diffrn_reflns_theta_full 25.00
_diffrn_reflns_theta_max 25.00
_diffrn_reflns_theta_min 2.12
_exptl_absorpt_coefficient_mu 0.073
_exptl_absorpt_correction_T_max 0.9978
_exptl_absorpt_correction_T_min 0.9651
_exptl_absorpt_correction_type multi-scan
_exptl_absorpt_process_details 'bruker's sadabs'
_exptl_crystal_colour colourless
_exptl_crystal_density_diffrn 1.242
_exptl_crystal_density_method 'not measured'
_exptl_crystal_description needle
_exptl_crystal_F_000 1312
_exptl_crystal_size_max 0.49
_exptl_crystal_size_mid 0.10
_exptl_crystal_size_min 0.03
_refine_diff_density_max 0.576
_refine_diff_density_min -0.257
_refine_diff_density_rms 0.042
_refine_ls_extinction_coef 0.0005(5)
_refine_ls_extinction_expression Fc^*^=kFc[1+0.001xFc^2^\l^3^/sin(2\q)]^-1/4^
_refine_ls_extinction_method SHELXL
_refine_ls_goodness_of_fit_ref 1.042
_refine_ls_hydrogen_treatment constr
_refine_ls_matrix_type full
_refine_ls_number_parameters 436
_refine_ls_number_reflns 5837
_refine_ls_number_restraints 0
_refine_ls_restrained_S_all 1.042
_refine_ls_R_factor_all 0.1434
_refine_ls_R_factor_gt 0.0771
_refine_ls_shift/su_max 0.005
_refine_ls_shift/su_mean 0.000
_refine_ls_structure_factor_coef Fsqd
_refine_ls_weighting_details 'calc w=1/[\s^2^(Fo^2^)+(0.0723P)^2^+1.3224P] where P=(Fo^2^+2Fc^2^)/3'
_refine_ls_weighting_scheme calc
_refine_ls_wR_factor_gt 0.1720
_refine_ls_wR_factor_ref 0.2059
_reflns_number_gt 3243
_reflns_number_total 5837
_reflns_threshold_expression >2sigma(I)
_cod_data_source_file b610523h.txt
_cod_data_source_block 4b
_cod_depositor_comments
;
The following automatic conversions were performed:

'_chemical_melting_point' value '161 deg C' was changed to '434.15' -
it was converted from degrees Celsius(C) to Kelvins(K).

Automatic conversion script
Id: cif_fix_values 1646 2011-03-28 12:23:43Z adriana 

The following automatic conversions were performed:

'_exptl_absorpt_correction_type' value 'multi-scan'' was replaced
with the value 'multi-scan' as specified in the replacement file
'src/cod-tools/trunk/data/replacement-values/replacement_values.lst'.

Automatic conversion script
Id: cif_fix_values 5376 2017-05-30 11:51:03Z andrius 
;
_cod_original_sg_symbol_H-M P2(1)/n
_cod_database_code 7202477

loop_
_symmetry_equiv_pos_as_xyz
'x, y, z'
'-x+1/2, y+1/2, -z+1/2'
'-x, -y, -z'
'x-1/2, -y-1/2, z-1/2'

loop_
_atom_site_label
_atom_site_type_symbol
_atom_site_fract_x
_atom_site_fract_y
_atom_site_fract_z
_atom_site_U_iso_or_equiv
_atom_site_adp_type
_atom_site_occupancy
_atom_site_symmetry_multiplicity
_atom_site_calc_flag
_atom_site_refinement_flags
_atom_site_disorder_assembly
_atom_site_disorder_group
N1 N 0.59774(19) 0.8271(3) 0.26386(15) 0.0508(8) Uani 1 1 d . . .
C2 C 0.6740(2) 0.8240(3) 0.26914(18) 0.0468(9) Uani 1 1 d . . .
C3 C 0.6960(2) 0.7505(4) 0.21594(18) 0.0502(9) Uani 1 1 d . . .
H3A H 0.7564 0.7415 0.2313 0.060 Uiso 1 1 calc R . .
H3B H 0.6709 0.6615 0.2070 0.060 Uiso 1 1 calc R . .
C4 C 0.6606(2) 0.8372(4) 0.15241(18) 0.0484(9) Uani 1 1 d . . .
N5 N 0.58060(19) 0.8406(3) 0.11595(15) 0.0516(8) Uani 1 1 d . . .
C6 C 0.4541(2) 0.7134(4) 0.0868(2) 0.0614(11) Uani 1 1 d . . .
H6 H 0.4465 0.7214 0.0405 0.074 Uiso 1 1 calc R . .
C7 C 0.3953(3) 0.6468(4) 0.1024(2) 0.0672(12) Uani 1 1 d . . .
H7 H 0.3500 0.6057 0.0674 0.081 Uiso 1 1 calc R . .
C8 C 0.4032(3) 0.6405(4) 0.1703(3) 0.0671(12) Uani 1 1 d . . .
H8 H 0.3632 0.5950 0.1813 0.081 Uiso 1 1 calc R . .
C9 C 0.4703(2) 0.7014(4) 0.2220(2) 0.0602(11) Uani 1 1 d . . .
H9 H 0.4735 0.7009 0.2673 0.072 Uiso 1 1 calc R . .
C10 C 0.5337(2) 0.7639(4) 0.2077(2) 0.0501(9) Uani 1 1 d . . .
C11 C 0.5258(2) 0.7703(4) 0.1383(2) 0.0505(9) Uani 1 1 d . . .
C12 C 0.7386(2) 0.8989(4) 0.32718(19) 0.0487(9) Uani 1 1 d . . .
C13 C 0.7137(3) 0.9896(4) 0.3658(2) 0.0619(11) Uani 1 1 d . . .
H13 H 0.6568 1.0047 0.3541 0.074 Uiso 1 1 calc R . .
C14 C 0.7719(3) 1.0573(4) 0.4209(2) 0.0742(13) Uani 1 1 d . . .
H14 H 0.7542 1.1172 0.4464 0.089 Uiso 1 1 calc R . .
C15 C 0.8561(3) 1.0369(5) 0.4387(2) 0.0734(13) Uani 1 1 d . . .
H15 H 0.8953 1.0831 0.4761 0.088 Uiso 1 1 calc R . .
C16 C 0.8823(3) 0.9491(5) 0.4015(2) 0.0707(12) Uani 1 1 d . . .
H16 H 0.9394 0.9356 0.4133 0.085 Uiso 1 1 calc R . .
C17 C 0.8239(3) 0.8802(4) 0.3462(2) 0.0615(11) Uani 1 1 d . . .
H17 H 0.8422 0.8200 0.3212 0.074 Uiso 1 1 calc R . .
C18 C 0.7147(2) 0.9262(4) 0.13131(18) 0.0473(9) Uani 1 1 d . . .
C19 C 0.8013(3) 0.9168(5) 0.1610(2) 0.0730(13) Uani 1 1 d . . .
H19 H 0.8267 0.8515 0.1945 0.088 Uiso 1 1 calc R . .
C20 C 0.8507(3) 1.0032(5) 0.1415(2) 0.0788(14) Uani 1 1 d . . .
H20 H 0.9088 0.9943 0.1622 0.095 Uiso 1 1 calc R . .
C21 C 0.8159(3) 1.1025(4) 0.0921(2) 0.0580(11) Uani 1 1 d . . .
C22 C 0.7306(3) 1.1099(4) 0.0627(2) 0.0638(11) Uani 1 1 d . . .
H22 H 0.7053 1.1748 0.0288 0.077 Uiso 1 1 calc R . .
C23 C 0.6800(2) 1.0250(4) 0.08129(19) 0.0570(10) Uani 1 1 d . . .
H23 H 0.6220 1.0340 0.0600 0.068 Uiso 1 1 calc R . .
C24 C 0.8703(3) 1.1968(5) 0.0718(2) 0.0806(14) Uani 1 1 d . . .
H24A H 0.8974 1.2592 0.1090 0.121 Uiso 1 1 calc R . .
H24B H 0.8362 1.2454 0.0307 0.121 Uiso 1 1 calc R . .
H24C H 0.9120 1.1459 0.0629 0.121 Uiso 1 1 calc R . .
N1' N 0.0777(2) 0.8259(3) 0.23484(17) 0.0601(9) Uani 1 1 d . . .
C2' C 0.1483(2) 0.8234(4) 0.2279(2) 0.0532(10) Uani 1 1 d . . .
C3' C 0.2211(2) 0.7471(4) 0.2779(2) 0.0567(10) Uani 1 1 d . . .
H3'A H 0.2649 0.7372 0.2605 0.068 Uiso 1 1 calc R . .
H3'B H 0.2041 0.6584 0.2868 0.068 Uiso 1 1 calc R . .
C4' C 0.2508(2) 0.8325(4) 0.3427(2) 0.0532(10) Uani 1 1 d . . .
N5' N 0.2081(2) 0.8353(3) 0.38109(17) 0.0583(9) Uani 1 1 d . . .
C6' C 0.1132(3) 0.7079(4) 0.4134(2) 0.0709(12) Uani 1 1 d . . .
H6' H 0.1522 0.7135 0.4591 0.085 Uiso 1 1 calc R . .
C7' C 0.0397(4) 0.6422(5) 0.3999(3) 0.0852(15) Uani 1 1 d . . .
H7' H 0.0299 0.6005 0.4357 0.102 Uiso 1 1 calc R . .
C8' C -0.0205(3) 0.6376(4) 0.3328(3) 0.0790(14) Uani 1 1 d . . .
H8' H -0.0705 0.5919 0.3234 0.095 Uiso 1 1 calc R . .
C9' C -0.0067(3) 0.7006(4) 0.2795(3) 0.0703(12) Uani 1 1 d . . .
H9' H -0.0489 0.7017 0.2350 0.084 Uiso 1 1 calc R . .
C10' C 0.0710(3) 0.7629(4) 0.2923(2) 0.0579(10) Uani 1 1 d . . .
C11' C 0.1321(3) 0.7674(4) 0.3607(2) 0.0593(11) Uani 1 1 d . . .
C12' C 0.1551(3) 0.9017(4) 0.1698(2) 0.0566(10) Uani 1 1 d . . .
C13' C 0.0931(3) 0.9961(4) 0.1336(2) 0.0703(12) Uani 1 1 d . . .
H13' H 0.0479 1.0089 0.1461 0.084 Uiso 1 1 calc R . .
C14' C 0.0980(3) 1.0697(5) 0.0801(2) 0.0825(14) Uani 1 1 d . . .
H14' H 0.0557 1.1307 0.0564 0.099 Uiso 1 1 calc R . .
C15' C 0.1647(4) 1.0548(5) 0.0609(2) 0.0823(15) Uani 1 1 d . . .
H15' H 0.1680 1.1056 0.0248 0.099 Uiso 1 1 calc R . .
C16' C 0.2257(3) 0.9644(5) 0.0958(2) 0.0819(14) Uani 1 1 d . . .
H16' H 0.2711 0.9538 0.0832 0.098 Uiso 1 1 calc R . .
C17' C 0.2219(3) 0.8877(4) 0.1496(2) 0.0688(12) Uani 1 1 d . . .
H17' H 0.2643 0.8262 0.1724 0.083 Uiso 1 1 calc R . .
C18' C 0.3262(2) 0.9178(4) 0.3614(2) 0.0520(10) Uani 1 1 d . . .
C19' C 0.3833(3) 0.9039(4) 0.3310(2) 0.0667(12) Uani 1 1 d . . .
H19' H 0.3743 0.8394 0.2966 0.080 Uiso 1 1 calc R . .
C20' C 0.4543(3) 0.9855(5) 0.3515(2) 0.0714(12) Uani 1 1 d . . .
H20' H 0.4921 0.9741 0.3307 0.086 Uiso 1 1 calc R . .
C21' C 0.4697(3) 1.0818(4) 0.4014(2) 0.0604(11) Uani 1 1 d . . .
C22' C 0.4131(3) 1.0955(5) 0.4312(2) 0.0725(13) Uani 1 1 d . . .
H22' H 0.4225 1.1606 0.4653 0.087 Uiso 1 1 calc R . .
C23' C 0.3429(3) 1.0167(4) 0.4124(2) 0.0640(11) Uani 1 1 d . . .
H23' H 0.3058 1.0291 0.4339 0.077 Uiso 1 1 calc R . .
C24' C 0.5461(3) 1.1714(6) 0.4234(3) 0.1060(18) Uani 1 1 d . . .
H24D H 0.5857 1.1346 0.4066 0.159 Uiso 1 1 calc R . .
H24E H 0.5715 1.1768 0.4732 0.159 Uiso 1 1 calc R . .
H24F H 0.5297 1.2599 0.4044 0.159 Uiso 1 1 calc R . .

loop_
_atom_site_aniso_label
_atom_site_aniso_U_11
_atom_site_aniso_U_22
_atom_site_aniso_U_33
_atom_site_aniso_U_23
_atom_site_aniso_U_13
_atom_site_aniso_U_12
N1 0.054(2) 0.0482(18) 0.0518(19) -0.0016(15) 0.0231(16) -0.0061(16)
C2 0.052(2) 0.040(2) 0.050(2) 0.0071(17) 0.0222(19) 0.0013(18)
C3 0.047(2) 0.048(2) 0.055(2) 0.0001(18) 0.0193(19) -0.0001(18)
C4 0.050(2) 0.048(2) 0.048(2) -0.0052(18) 0.0205(19) 0.0037(19)
N5 0.051(2) 0.0518(19) 0.0535(19) -0.0046(15) 0.0226(17) -0.0012(16)
C6 0.052(2) 0.068(3) 0.059(3) -0.008(2) 0.018(2) -0.004(2)
C7 0.053(3) 0.064(3) 0.078(3) -0.009(2) 0.020(2) -0.009(2)
C8 0.054(3) 0.058(3) 0.092(4) -0.001(2) 0.032(3) -0.008(2)
C9 0.059(3) 0.058(3) 0.068(3) 0.001(2) 0.029(2) -0.005(2)
C10 0.052(2) 0.042(2) 0.057(2) -0.0031(19) 0.022(2) -0.0002(18)
C11 0.045(2) 0.047(2) 0.061(3) 0.0002(19) 0.022(2) 0.0015(18)
C12 0.051(2) 0.046(2) 0.047(2) 0.0055(18) 0.0184(19) -0.0038(19)
C13 0.060(3) 0.066(3) 0.060(3) -0.008(2) 0.024(2) -0.008(2)
C14 0.085(3) 0.073(3) 0.064(3) -0.019(2) 0.029(3) -0.017(3)
C15 0.075(3) 0.074(3) 0.059(3) -0.002(2) 0.012(3) -0.021(3)
C16 0.056(3) 0.076(3) 0.069(3) 0.006(3) 0.013(2) -0.003(2)
C17 0.062(3) 0.057(3) 0.059(3) 0.002(2) 0.017(2) -0.001(2)
C18 0.051(2) 0.049(2) 0.047(2) -0.0049(18) 0.0243(19) 0.0025(18)
C19 0.050(3) 0.087(3) 0.079(3) 0.022(3) 0.023(2) 0.004(2)
C20 0.051(3) 0.101(4) 0.081(3) 0.013(3) 0.023(2) -0.008(3)
C21 0.063(3) 0.066(3) 0.053(2) -0.010(2) 0.032(2) -0.010(2)
C22 0.071(3) 0.064(3) 0.063(3) 0.014(2) 0.035(2) 0.006(2)
C23 0.049(2) 0.069(3) 0.055(2) 0.003(2) 0.022(2) 0.005(2)
C24 0.090(3) 0.082(3) 0.080(3) -0.004(3) 0.045(3) -0.019(3)
N1' 0.063(2) 0.0490(19) 0.072(2) -0.0012(17) 0.0307(19) -0.0037(17)
C2' 0.061(3) 0.042(2) 0.065(3) -0.0079(19) 0.033(2) -0.0092(19)
C3' 0.060(2) 0.045(2) 0.073(3) 0.000(2) 0.035(2) 0.0024(19)
C4' 0.061(2) 0.040(2) 0.063(3) 0.0065(19) 0.029(2) 0.0112(19)
N5' 0.064(2) 0.051(2) 0.070(2) 0.0025(17) 0.0375(19) -0.0003(17)
C6' 0.080(3) 0.067(3) 0.080(3) -0.001(2) 0.047(3) -0.003(3)
C7' 0.102(4) 0.072(3) 0.103(4) 0.013(3) 0.064(4) -0.003(3)
C8' 0.078(3) 0.058(3) 0.128(5) 0.003(3) 0.069(4) -0.004(2)
C9' 0.067(3) 0.056(3) 0.100(4) 0.003(2) 0.046(3) -0.004(2)
C10' 0.061(3) 0.044(2) 0.081(3) 0.002(2) 0.041(2) 0.001(2)
C11' 0.068(3) 0.047(2) 0.074(3) 0.003(2) 0.040(3) 0.001(2)
C12' 0.063(3) 0.049(2) 0.057(3) -0.009(2) 0.023(2) -0.006(2)
C13' 0.075(3) 0.066(3) 0.076(3) 0.001(2) 0.036(3) -0.006(2)
C14' 0.092(4) 0.078(3) 0.076(3) 0.017(3) 0.031(3) 0.000(3)
C15' 0.106(4) 0.081(4) 0.064(3) -0.010(3) 0.038(3) -0.023(3)
C16' 0.096(4) 0.094(4) 0.070(3) -0.012(3) 0.047(3) -0.021(3)
C17' 0.079(3) 0.067(3) 0.071(3) -0.009(2) 0.041(3) -0.004(2)
C18' 0.054(2) 0.047(2) 0.058(2) 0.0078(19) 0.026(2) 0.0064(19)
C19' 0.069(3) 0.067(3) 0.074(3) -0.006(2) 0.039(3) -0.003(2)
C20' 0.064(3) 0.077(3) 0.084(3) 0.000(3) 0.040(3) -0.006(2)
C21' 0.057(3) 0.058(3) 0.062(3) 0.002(2) 0.019(2) -0.001(2)
C22' 0.072(3) 0.069(3) 0.080(3) -0.019(2) 0.034(3) -0.009(3)
C23' 0.067(3) 0.065(3) 0.068(3) -0.005(2) 0.034(2) 0.003(2)
C24' 0.110(4) 0.105(4) 0.102(4) -0.010(3) 0.041(4) -0.006(4)

loop_
_atom_type_symbol
_atom_type_description
_atom_type_scat_dispersion_real
_atom_type_scat_dispersion_imag
_atom_type_scat_source
C C 0.0033 0.0016 'International Tables Vol C Tables 4.2.6.8 and 6.1.1.4'
H H 0.0000 0.0000 'International Tables Vol C Tables 4.2.6.8 and 6.1.1.4'
N N 0.0061 0.0033 'International Tables Vol C Tables 4.2.6.8 and 6.1.1.4'

loop_
_geom_angle_atom_site_label_1
_geom_angle_atom_site_label_2
_geom_angle_atom_site_label_3
_geom_angle
_geom_angle_site_symmetry_1
_geom_angle_site_symmetry_3
_geom_angle_publ_flag
C2 N1 C10 120.4(3) . . ?
N1 C2 C12 118.4(3) . . ?
N1 C2 C3 120.4(3) . . ?
C12 C2 C3 121.2(3) . . ?
C4 C3 C2 104.2(3) . . ?
C4 C3 H3A 110.9 . . ?
C2 C3 H3A 110.9 . . ?
C4 C3 H3B 110.9 . . ?
C2 C3 H3B 110.9 . . ?
H3A C3 H3B 108.9 . . ?
N5 C4 C18 117.9(3) . . ?
N5 C4 C3 120.5(3) . . ?
C18 C4 C3 121.5(3) . . ?
C4 N5 C11 120.1(3) . . ?
C7 C6 C11 122.1(4) . . ?
C7 C6 H6 119.0 . . ?
C11 C6 H6 119.0 . . ?
C6 C7 C8 119.7(4) . . ?
C6 C7 H7 120.2 . . ?
C8 C7 H7 120.2 . . ?
C9 C8 C7 120.0(4) . . ?
C9 C8 H8 120.0 . . ?
C7 C8 H8 120.0 . . ?
C8 C9 C10 121.2(4) . . ?
C8 C9 H9 119.4 . . ?
C10 C9 H9 119.4 . . ?
C9 C10 N1 116.5(3) . . ?
C9 C10 C11 118.8(3) . . ?
N1 C10 C11 124.4(3) . . ?
N5 C11 C6 117.1(3) . . ?
N5 C11 C10 124.6(3) . . ?
C6 C11 C10 118.0(4) . . ?
C17 C12 C13 117.6(4) . . ?
C17 C12 C2 122.8(4) . . ?
C13 C12 C2 119.6(3) . . ?
C14 C13 C12 120.9(4) . . ?
C14 C13 H13 119.5 . . ?
C12 C13 H13 119.5 . . ?
C13 C14 C15 120.3(4) . . ?
C13 C14 H14 119.9 . . ?
C15 C14 H14 119.9 . . ?
C16 C15 C14 120.1(4) . . ?
C16 C15 H15 120.0 . . ?
C14 C15 H15 120.0 . . ?
C15 C16 C17 119.7(4) . . ?
C15 C16 H16 120.1 . . ?
C17 C16 H16 120.1 . . ?
C16 C17 C12 121.4(4) . . ?
C16 C17 H17 119.3 . . ?
C12 C17 H17 119.3 . . ?
C19 C18 C23 117.1(4) . . ?
C19 C18 C4 122.1(4) . . ?
C23 C18 C4 120.7(3) . . ?
C18 C19 C20 121.1(4) . . ?
C18 C19 H19 119.5 . . ?
C20 C19 H19 119.5 . . ?
C21 C20 C19 121.7(4) . . ?
C21 C20 H20 119.2 . . ?
C19 C20 H20 119.2 . . ?
C22 C21 C20 116.7(4) . . ?
C22 C21 C24 122.0(4) . . ?
C20 C21 C24 121.2(4) . . ?
C21 C22 C23 122.6(4) . . ?
C21 C22 H22 118.7 . . ?
C23 C22 H22 118.7 . . ?
C22 C23 C18 120.8(4) . . ?
C22 C23 H23 119.6 . . ?
C18 C23 H23 119.6 . . ?
C21 C24 H24A 109.5 . . ?
C21 C24 H24B 109.5 . . ?
H24A C24 H24B 109.5 . . ?
C21 C24 H24C 109.5 . . ?
H24A C24 H24C 109.5 . . ?
H24B C24 H24C 109.5 . . ?
C2' N1' C10' 119.7(3) . . ?
N1' C2' C12' 118.0(4) . . ?
N1' C2' C3' 120.5(3) . . ?
C12' C2' C3' 121.4(3) . . ?
C2' C3' C4' 103.8(3) . . ?
C2' C3' H3'A 111.0 . . ?
C4' C3' H3'A 111.0 . . ?
C2' C3' H3'B 111.0 . . ?
C4' C3' H3'B 111.0 . . ?
H3'A C3' H3'B 109.0 . . ?
N5' C4' C18' 119.3(4) . . ?
N5' C4' C3' 119.9(4) . . ?
C18' C4' C3' 120.7(3) . . ?
C4' N5' C11' 120.5(3) . . ?
C7' C6' C11' 122.1(5) . . ?
C7' C6' H6' 118.9 . . ?
C11' C6' H6' 118.9 . . ?
C6' C7' C8' 119.7(5) . . ?
C6' C7' H7' 120.1 . . ?
C8' C7' H7' 120.1 . . ?
C7' C8' C9' 120.4(4) . . ?
C7' C8' H8' 119.8 . . ?
C9' C8' H8' 119.8 . . ?
C8' C9' C10' 120.2(5) . . ?
C8' C9' H9' 119.9 . . ?
C10' C9' H9' 119.9 . . ?
N1' C10' C11' 125.2(4) . . ?
N1' C10' C9' 115.5(4) . . ?
C11' C10' C9' 119.1(4) . . ?
N5' C11' C6' 116.9(4) . . ?
N5' C11' C10' 124.7(4) . . ?
C6' C11' C10' 118.2(4) . . ?
C17' C12' C13' 117.1(4) . . ?
C17' C12' C2' 122.9(4) . . ?
C13' C12' C2' 120.0(4) . . ?
C14' C13' C12' 121.1(4) . . ?
C14' C13' H13' 119.4 . . ?
C12' C13' H13' 119.4 . . ?
C13' C14' C15' 121.0(5) . . ?
C13' C14' H14' 119.5 . . ?
C15' C14' H14' 119.5 . . ?
C16' C15' C14' 118.7(5) . . ?
C16' C15' H15' 120.6 . . ?
C14' C15' H15' 120.6 . . ?
C15' C16' C17' 121.5(5) . . ?
C15' C16' H16' 119.3 . . ?
C17' C16' H16' 119.3 . . ?
C16' C17' C12' 120.6(4) . . ?
C16' C17' H17' 119.7 . . ?
C12' C17' H17' 119.7 . . ?
C19' C18' C23' 117.1(4) . . ?
C19' C18' C4' 122.9(4) . . ?
C23' C18' C4' 120.0(4) . . ?
C18' C19' C20' 120.5(4) . . ?
C18' C19' H19' 119.8 . . ?
C20' C19' H19' 119.8 . . ?
C21' C20' C19' 121.8(4) . . ?
C21' C20' H20' 119.1 . . ?
C19' C20' H20' 119.1 . . ?
C20' C21' C22' 117.6(4) . . ?
C20' C21' C24' 122.0(4) . . ?
C22' C21' C24' 120.5(4) . . ?
C21' C22' C23' 122.2(4) . . ?
C21' C22' H22' 118.9 . . ?
C23' C22' H22' 118.9 . . ?
C22' C23' C18' 120.9(4) . . ?
C22' C23' H23' 119.6 . . ?
C18' C23' H23' 119.6 . . ?
C21' C24' H24D 109.5 . . ?
C21' C24' H24E 109.5 . . ?
H24D C24' H24E 109.5 . . ?
C21' C24' H24F 109.5 . . ?
H24D C24' H24F 109.5 . . ?
H24E C24' H24F 109.5 . . ?

loop_
_geom_bond_atom_site_label_1
_geom_bond_atom_site_label_2
_geom_bond_distance
_geom_bond_site_symmetry_2
_geom_bond_publ_flag
N1 C2 1.284(4) . ?
N1 C10 1.407(4) . ?
C2 C12 1.487(5) . ?
C2 C3 1.505(5) . ?
C3 C4 1.499(5) . ?
C3 H3A 0.9700 . ?
C3 H3B 0.9700 . ?
C4 N5 1.292(4) . ?
C4 C18 1.480(5) . ?
N5 C11 1.402(4) . ?
C6 C7 1.360(5) . ?
C6 C11 1.404(5) . ?
C6 H6 0.9300 . ?
C7 C8 1.379(6) . ?
C7 H7 0.9300 . ?
C8 C9 1.377(5) . ?
C8 H8 0.9300 . ?
C9 C10 1.396(5) . ?
C9 H9 0.9300 . ?
C10 C11 1.409(5) . ?
C12 C17 1.386(5) . ?
C12 C13 1.390(5) . ?
C13 C14 1.372(5) . ?
C13 H13 0.9300 . ?
C14 C15 1.374(6) . ?
C14 H14 0.9300 . ?
C15 C16 1.365(6) . ?
C15 H15 0.9300 . ?
C16 C17 1.380(5) . ?
C16 H16 0.9300 . ?
C17 H17 0.9300 . ?
C18 C19 1.383(5) . ?
C18 C23 1.387(5) . ?
C19 C20 1.384(6) . ?
C19 H19 0.9300 . ?
C20 C21 1.384(6) . ?
C20 H20 0.9300 . ?
C21 C22 1.363(5) . ?
C21 C24 1.506(5) . ?
C22 C23 1.380(5) . ?
C22 H22 0.9300 . ?
C23 H23 0.9300 . ?
C24 H24A 0.9600 . ?
C24 H24B 0.9600 . ?
C24 H24C 0.9600 . ?
N1' C2' 1.293(4) . ?
N1' C10' 1.403(5) . ?
C2' C12' 1.489(5) . ?
C2' C3' 1.490(5) . ?
C3' C4' 1.510(5) . ?
C3' H3'A 0.9700 . ?
C3' H3'B 0.9700 . ?
C4' N5' 1.293(4) . ?
C4' C18' 1.476(5) . ?
N5' C11' 1.390(5) . ?
C6' C7' 1.360(6) . ?
C6' C11' 1.403(5) . ?
C6' H6' 0.9300 . ?
C7' C8' 1.381(6) . ?
C7' H7' 0.9300 . ?
C8' C9' 1.383(6) . ?
C8' H8' 0.9300 . ?
C9' C10' 1.410(5) . ?
C9' H9' 0.9300 . ?
C10' C11' 1.406(5) . ?
C12' C17' 1.390(5) . ?
C12' C13' 1.401(6) . ?
C13' C14' 1.370(6) . ?
C13' H13' 0.9300 . ?
C14' C15' 1.377(6) . ?
C14' H14' 0.9300 . ?
C15' C16' 1.359(6) . ?
C15' H15' 0.9300 . ?
C16' C17' 1.386(6) . ?
C16' H16' 0.9300 . ?
C17' H17' 0.9300 . ?
C18' C19' 1.384(5) . ?
C18' C23' 1.395(5) . ?
C19' C20' 1.392(6) . ?
C19' H19' 0.9300 . ?
C20' C21' 1.363(6) . ?
C20' H20' 0.9300 . ?
C21' C22' 1.366(5) . ?
C21' C24' 1.509(6) . ?
C22' C23' 1.368(5) . ?
C22' H22' 0.9300 . ?
C23' H23' 0.9300 . ?
C24' H24D 0.9600 . ?
C24' H24E 0.9600 . ?
C24' H24F 0.9600 . ?

loop_
_geom_torsion_atom_site_label_1
_geom_torsion_atom_site_label_2
_geom_torsion_atom_site_label_3
_geom_torsion_atom_site_label_4
_geom_torsion
_geom_torsion_site_symmetry_1
_geom_torsion_site_symmetry_2
_geom_torsion_site_symmetry_3
_geom_torsion_site_symmetry_4
_geom_torsion_publ_flag
C10 N1 C2 C12 176.5(3) . . . . ?
C10 N1 C2 C3 -1.0(5) . . . . ?
N1 C2 C3 C4 71.9(4) . . . . ?
C12 C2 C3 C4 -105.6(4) . . . . ?
C2 C3 C4 N5 -74.2(4) . . . . ?
C2 C3 C4 C18 102.9(4) . . . . ?
C18 C4 N5 C11 -172.6(3) . . . . ?
C3 C4 N5 C11 4.5(5) . . . . ?
C11 C6 C7 C8 3.6(6) . . . . ?
C6 C7 C8 C9 0.0(6) . . . . ?
C7 C8 C9 C10 -3.6(6) . . . . ?
C8 C9 C10 N1 177.8(3) . . . . ?
C8 C9 C10 C11 3.5(6) . . . . ?
C2 N1 C10 C9 143.2(3) . . . . ?
C2 N1 C10 C11 -42.8(5) . . . . ?
C4 N5 C11 C6 -145.3(4) . . . . ?
C4 N5 C11 C10 40.9(5) . . . . ?
C7 C6 C11 N5 -177.9(4) . . . . ?
C7 C6 C11 C10 -3.6(6) . . . . ?
C9 C10 C11 N5 173.9(3) . . . . ?
N1 C10 C11 N5 0.0(6) . . . . ?
C9 C10 C11 C6 0.1(5) . . . . ?
N1 C10 C11 C6 -173.8(3) . . . . ?
N1 C2 C12 C17 166.3(3) . . . . ?
C3 C2 C12 C17 -16.1(5) . . . . ?
N1 C2 C12 C13 -12.0(5) . . . . ?
C3 C2 C12 C13 165.5(3) . . . . ?
C17 C12 C13 C14 -0.4(6) . . . . ?
C2 C12 C13 C14 178.0(4) . . . . ?
C12 C13 C14 C15 0.4(7) . . . . ?
C13 C14 C15 C16 0.0(7) . . . . ?
C14 C15 C16 C17 -0.4(7) . . . . ?
C15 C16 C17 C12 0.4(6) . . . . ?
C13 C12 C17 C16 0.0(6) . . . . ?
C2 C12 C17 C16 -178.4(4) . . . . ?
N5 C4 C18 C19 -171.1(4) . . . . ?
C3 C4 C18 C19 11.8(5) . . . . ?
N5 C4 C18 C23 10.2(5) . . . . ?
C3 C4 C18 C23 -166.9(3) . . . . ?
C23 C18 C19 C20 0.3(6) . . . . ?
C4 C18 C19 C20 -178.5(4) . . . . ?
C18 C19 C20 C21 0.3(7) . . . . ?
C19 C20 C21 C22 -0.9(7) . . . . ?
C19 C20 C21 C24 179.4(4) . . . . ?
C20 C21 C22 C23 0.9(6) . . . . ?
C24 C21 C22 C23 -179.4(4) . . . . ?
C21 C22 C23 C18 -0.3(6) . . . . ?
C19 C18 C23 C22 -0.3(6) . . . . ?
C4 C18 C23 C22 178.5(3) . . . . ?
C10' N1' C2' C12' -174.6(3) . . . . ?
C10' N1' C2' C3' 3.8(5) . . . . ?
N1' C2' C3' C4' -73.7(4) . . . . ?
C12' C2' C3' C4' 104.7(4) . . . . ?
C2' C3' C4' N5' 74.4(4) . . . . ?
C2' C3' C4' C18' -103.0(4) . . . . ?
C18' C4' N5' C11' 173.0(3) . . . . ?
C3' C4' N5' C11' -4.4(5) . . . . ?
C11' C6' C7' C8' -2.7(7) . . . . ?
C6' C7' C8' C9' -0.7(7) . . . . ?
C7' C8' C9' C10' 4.0(6) . . . . ?
C2' N1' C10' C11' 41.1(5) . . . . ?
C2' N1' C10' C9' -144.2(4) . . . . ?
C8' C9' C10' N1' -178.9(4) . . . . ?
C8' C9' C10' C11' -3.9(6) . . . . ?
C4' N5' C11' C6' 144.2(4) . . . . ?
C4' N5' C11' C10' -40.6(6) . . . . ?
C7' C6' C11' N5' 178.1(4) . . . . ?
C7' C6' C11' C10' 2.6(6) . . . . ?
N1' C10' C11' N5' 0.0(6) . . . . ?
C9' C10' C11' N5' -174.4(4) . . . . ?
N1' C10' C11' C6' 175.1(4) . . . . ?
C9' C10' C11' C6' 0.7(6) . . . . ?
N1' C2' C12' C17' -168.1(4) . . . . ?
C3' C2' C12' C17' 13.5(6) . . . . ?
N1' C2' C12' C13' 12.9(5) . . . . ?
C3' C2' C12' C13' -165.4(4) . . . . ?
C17' C12' C13' C14' 0.8(6) . . . . ?
C2' C12' C13' C14' 179.8(4) . . . . ?
C12' C13' C14' C15' -1.0(7) . . . . ?
C13' C14' C15' C16' 0.5(7) . . . . ?
C14' C15' C16' C17' 0.1(7) . . . . ?
C15' C16' C17' C12' -0.3(7) . . . . ?
C13' C12' C17' C16' -0.2(6) . . . . ?
C2' C12' C17' C16' -179.1(4) . . . . ?
N5' C4' C18' C19' 168.2(4) . . . . ?
C3' C4' C18' C19' -14.4(6) . . . . ?
N5' C4' C18' C23' -10.9(5) . . . . ?
C3' C4' C18' C23' 166.5(3) . . . . ?
C23' C18' C19' C20' 0.3(6) . . . . ?
C4' C18' C19' C20' -178.8(4) . . . . ?
C18' C19' C20' C21' -0.4(7) . . . . ?
C19' C20' C21' C22' 0.3(7) . . . . ?
C19' C20' C21' C24' -179.4(4) . . . . ?
C20' C21' C22' C23' 0.0(7) . . . . ?
C24' C21' C22' C23' 179.7(4) . . . . ?
C21' C22' C23' C18' -0.1(7) . . . . ?
C19' C18' C23' C22' -0.1(6) . . . . ?
C4' C18' C23' C22' 179.0(4) . . . . ?
